data_2014863
loop_
_publ_author_name
'Tsonko Kolev'
'Denitsa Yancheva'
'Boris Shivachev'
'Rosica Petrova'
'Michael Spiteller'

_publ_section_title
;
 2-(3-Benzoyl-1-pyridinio)-3,4-dioxocyclobutenolate
;
_journal_issue 4
_journal_name_full 'Acta Crystallographica Section C'
_journal_page_first o213
_journal_page_last o215
_journal_paper_doi 10.1107/S0108270105003069
_journal_volume 61
_journal_year 2005
_chemical_formula_iupac 'C16 H9 N O4'
_chemical_formula_moiety 'C16 H9 N O4'
_chemical_formula_sum 'C16 H9 N O4'
_chemical_formula_weight 279.24
_chemical_melting_point 418
_chemical_name_common '3-benzoylpyridinium betaine of squaric acid'
_chemical_name_systematic
;
2-(3-Benzoyl-1-pyridinio)-3,4-dioxocyclobutenolate
;
_space_group_IT_number 14
_symmetry_cell_setting monoclinic
_symmetry_space_group_name_Hall '-P 2yn'
_symmetry_space_group_name_H-M 'P 1 21/n 1'
_atom_sites_solution_hydrogens geom
_atom_sites_solution_primary direct
_atom_sites_solution_secondary difmap
_audit_creation_method SHELXL97
_cell_angle_alpha 90.00
_cell_angle_beta 103.903(12)
_cell_angle_gamma 90.00
_cell_formula_units_Z 4
_cell_length_a 7.9319(11)
_cell_length_b 13.6577(14)
_cell_length_c 12.0890(12)
_cell_measurement_reflns_used 22
_cell_measurement_temperature 290(2)
_cell_measurement_theta_max 19.60
_cell_measurement_theta_min 18.39
_cell_volume 1271.3(3)
_computing_cell_refinement 'CAD-4 EXPRESS'
_computing_data_collection 'CAD-4 EXPRESS (Enraf-Nonius, 1994)'
_computing_data_reduction 'XCAD4 (Harms & Wocadlo, 1995)'
_computing_molecular_graphics 'ORTEP-3 for Windows (Farrugia, 1997)'
_computing_publication_material 'WinGX (Farrugia, 1999)'
_computing_structure_refinement 'SHELXL97 (Sheldrick, 1997)'
_computing_structure_solution 'SHELXS97 (Sheldrick, 1997)'
_diffrn_ambient_temperature 290
_diffrn_measured_fraction_theta_full 0.999
_diffrn_measured_fraction_theta_max 0.999
_diffrn_measurement_device '\k-geometry diffractometer'
_diffrn_measurement_device_type 'Enraf-Nonius CAD-4'
_diffrn_measurement_method 'non-profiled \w/2\q'
_diffrn_radiation_source 'fine-focus sealed tube'
_diffrn_radiation_type MoK\a
_diffrn_radiation_wavelength 0.71073
_diffrn_reflns_av_R_equivalents 0.0929
_diffrn_reflns_av_sigmaI/netI 0.0889
_diffrn_reflns_limit_h_max 10
_diffrn_reflns_limit_h_min 0
_diffrn_reflns_limit_k_max 18
_diffrn_reflns_limit_k_min -18
_diffrn_reflns_limit_l_max 15
_diffrn_reflns_limit_l_min -15
_diffrn_reflns_number 6407
_diffrn_reflns_theta_full 27.98
_diffrn_reflns_theta_max 27.98
_diffrn_reflns_theta_min 2.29
_diffrn_standards_decay_% 0
_diffrn_standards_interval_time 120
_diffrn_standards_number 3
_exptl_absorpt_coefficient_mu 0.107
_exptl_absorpt_correction_type none
_exptl_crystal_colour red
_exptl_crystal_density_diffrn 1.459
_exptl_crystal_density_meas ?
_exptl_crystal_density_method 'not measured'
_exptl_crystal_description cubic
_exptl_crystal_F_000 576
_exptl_crystal_size_max 0.24
_exptl_crystal_size_mid 0.24
_exptl_crystal_size_min 0.24
_refine_diff_density_max 0.293
_refine_diff_density_min -0.342
_refine_ls_extinction_method none
_refine_ls_goodness_of_fit_ref 1.036
_refine_ls_hydrogen_treatment constr
_refine_ls_matrix_type full
_refine_ls_number_parameters 190
_refine_ls_number_reflns 3063
_refine_ls_number_restraints 0
_refine_ls_restrained_S_all 1.036
_refine_ls_R_factor_all 0.1423
_refine_ls_R_factor_gt 0.0673
_refine_ls_shift/su_max 0.000
_refine_ls_shift/su_mean 0.000
_refine_ls_structure_factor_coef Fsqd
_refine_ls_weighting_details 'calc w = 1/[\s^2^(Fo^2^)+(0.1235P)^2^] where P=(Fo^2^+2Fc^2^)/3'
_refine_ls_weighting_scheme calc
_refine_ls_wR_factor_gt 0.1832
_refine_ls_wR_factor_ref 0.2363
_reflns_number_gt 1558
_reflns_number_total 3063
_reflns_threshold_expression I>2\s(I)
_cod_data_source_file ob1218.cif
_cod_data_source_block I
_cod_depositor_comments
;
The following automatic conversions were performed:
'_symmetry_cell_setting' value 'Monoclinic' changed to 'monoclinic'
according to '/home/saulius/struct/CIF-dictionaries/cif_core.dic'
dictionary named 'cif_core.dic' version 2.4.1 from 2010-06-29.

Automatic conversion script
Id: cif_fix_enum 1527 2010-12-29 10:47:43Z saulius 

The following automatic conversions were performed:

'_symmetry_cell_setting' value 'Monoclinic' changed to 'monoclinic'
according to /home/saulius/struct/CIF-dictionaries/cif_core.dic
dictionary named 'cif_core.dic' version 2.4.1 from 2010-06-29.

Automatic conversion script
Id: cif_fix_values 1715 2011-07-08 13:25:40Z adriana 

The following automatic conversions were performed:

'_exptl_crystal_density_meas' value 'not measured' was changed to '?'
- the value is perceived as not measured.

Automatic conversion script
Id: cif_fix_values 3008 2015-01-20 13:52:24Z robertas 
;
_cod_original_sg_symbol_H-M 'P 21/n'
_cod_database_code 2014863
_cod_database_fobs_code 2014863

loop_
_symmetry_equiv_pos_as_xyz
'x, y, z'
'-x+1/2, y+1/2, -z+1/2'
'-x, -y, -z'
'x-1/2, -y-1/2, z-1/2'

loop_
_atom_site_label
_atom_site_fract_x
_atom_site_fract_y
_atom_site_fract_z
_atom_site_U_iso_or_equiv
_atom_site_adp_type
_atom_site_calc_flag
_atom_site_refinement_flags
_atom_site_occupancy
_atom_site_disorder_assembly
_atom_site_disorder_group
_atom_site_type_symbol
C1 -0.1537(4) 0.2684(2) 0.7565(3) 0.0501(8) Uani d . 1 . . C
H1 -0.2144 0.2439 0.6865 0.060 Uiso calc R 1 . . H
C2 -0.0726(4) 0.3590(2) 0.7617(2) 0.0450(7) Uani d . 1 . . C
C3 0.0186(4) 0.3943(2) 0.8674(3) 0.0557(9) Uani d . 1 . . C
H3 0.0744 0.4545 0.8722 0.067 Uiso calc R 1 . . H
C4 0.0264(5) 0.3403(3) 0.9648(3) 0.0645(10) Uani d . 1 . . C
H4 0.0866 0.3645 1.0351 0.077 Uiso calc R 1 . . H
C5 -0.0545(5) 0.2507(3) 0.9586(3) 0.0644(10) Uani d . 1 . . C
H5 -0.0484 0.2144 1.0244 0.077 Uiso calc R 1 . . H
C6 -0.1450(5) 0.2147(3) 0.8541(3) 0.0597(9) Uani d . 1 . . C
H6 -0.1999 0.1541 0.8498 0.072 Uiso calc R 1 . . H
C7 -0.0922(4) 0.4227(2) 0.6605(2) 0.0498(8) Uani d . 1 . . C
C8 -0.1268(4) 0.3790(2) 0.5435(2) 0.0468(7) Uani d . 1 . . C
C9 -0.2293(4) 0.4294(2) 0.4507(3) 0.0575(9) Uani d . 1 . . C
H9 -0.2784 0.4892 0.4625 0.069 Uiso calc R 1 . . H
C10 -0.2581(5) 0.3926(3) 0.3436(3) 0.0642(10) Uani d . 1 . . C
H10 -0.3294 0.4260 0.2830 0.077 Uiso calc R 1 . . H
C11 -0.1815(4) 0.3056(3) 0.3247(3) 0.0571(9) Uani d . 1 . . C
H11 -0.1985 0.2805 0.2513 0.069 Uiso calc R 1 . . H
C12 -0.0538(4) 0.2919(2) 0.5224(2) 0.0457(7) Uani d . 1 . . C
H12 0.0149 0.2567 0.5824 0.055 Uiso calc R 1 . . H
C13 -0.0073(4) 0.1671(2) 0.3952(2) 0.0482(8) Uani d . 1 . . C
C14 -0.0232(5) 0.1106(2) 0.2940(3) 0.0552(9) Uani d . 1 . . C
C15 0.0966(4) 0.0350(3) 0.3663(3) 0.0523(8) Uani d . 1 . . C
C16 0.1077(4) 0.1018(2) 0.4696(2) 0.0470(7) Uani d . 1 . . C
N1 -0.0810(3) 0.25700(17) 0.41463(19) 0.0455(6) Uani d . 1 . . N
O1 -0.0839(4) 0.51134(16) 0.6689(2) 0.0685(7) Uani d . 1 . . O
O2 0.1785(3) 0.09874(17) 0.57090(18) 0.0602(7) Uani d . 1 . . O
O3 -0.1006(4) 0.11820(18) 0.19422(19) 0.0845(10) Uani d . 1 . . O
O4 0.1552(4) -0.04321(19) 0.3487(2) 0.0762(8) Uani d . 1 . . O

loop_
_atom_site_aniso_label
_atom_site_aniso_U_11
_atom_site_aniso_U_22
_atom_site_aniso_U_33
_atom_site_aniso_U_12
_atom_site_aniso_U_13
_atom_site_aniso_U_23
C1 0.0590(19) 0.0438(17) 0.0464(16) -0.0001(15) 0.0107(14) -0.0049(13)
C2 0.0474(17) 0.0409(16) 0.0453(16) 0.0086(14) 0.0086(13) -0.0047(12)
C3 0.0571(19) 0.0496(19) 0.0543(19) 0.0082(16) 0.0013(15) -0.0119(15)
C4 0.076(2) 0.072(3) 0.0417(18) 0.018(2) 0.0056(16) -0.0080(16)
C5 0.078(3) 0.067(3) 0.0506(19) 0.025(2) 0.0200(17) 0.0080(16)
C6 0.077(2) 0.050(2) 0.058(2) 0.0038(17) 0.0270(17) 0.0033(15)
C7 0.0578(19) 0.0409(18) 0.0494(18) 0.0007(15) 0.0103(15) -0.0030(13)
C8 0.0516(18) 0.0416(17) 0.0454(17) -0.0036(14) 0.0082(13) 0.0063(12)
C9 0.064(2) 0.0438(18) 0.062(2) 0.0027(16) 0.0085(17) 0.0119(15)
C10 0.074(2) 0.060(2) 0.049(2) -0.0025(19) -0.0045(17) 0.0178(16)
C11 0.066(2) 0.057(2) 0.0398(16) -0.0110(17) -0.0037(14) 0.0104(14)
C12 0.0525(18) 0.0461(17) 0.0356(15) -0.0026(14) 0.0046(12) 0.0060(12)
C13 0.066(2) 0.0427(17) 0.0334(14) -0.0112(15) 0.0070(13) -0.0012(11)
C14 0.080(2) 0.0471(18) 0.0397(16) -0.0191(17) 0.0161(15) -0.0039(13)
C15 0.058(2) 0.0520(19) 0.0512(17) -0.0142(16) 0.0222(15) -0.0093(14)
C16 0.0584(19) 0.0448(17) 0.0375(15) -0.0105(15) 0.0110(13) -0.0021(12)
N1 0.0550(15) 0.0427(14) 0.0350(12) -0.0094(12) 0.0032(10) 0.0042(10)
O1 0.0944(19) 0.0363(13) 0.0738(16) 0.0009(12) 0.0178(14) -0.0027(10)
O2 0.0718(15) 0.0600(15) 0.0436(13) 0.0066(12) 0.0038(11) 0.0000(10)
O3 0.147(3) 0.0612(16) 0.0353(13) -0.0209(16) 0.0015(14) -0.0074(10)
O4 0.0841(19) 0.0626(17) 0.0831(19) 0.0035(14) 0.0225(14) -0.0252(14)

loop_
_atom_type_symbol
_atom_type_description
_atom_type_scat_dispersion_real
_atom_type_scat_dispersion_imag
_atom_type_scat_source
C C 0.0033 0.0016 'International Tables Vol C Tables 4.2.6.8 and 6.1.1.4'
H H 0.0000 0.0000 'International Tables Vol C Tables 4.2.6.8 and 6.1.1.4'
N N 0.0061 0.0033 'International Tables Vol C Tables 4.2.6.8 and 6.1.1.4'
O O 0.0106 0.0060 'International Tables Vol C Tables 4.2.6.8 and 6.1.1.4'

loop_
_geom_angle_atom_site_label_1
_geom_angle_atom_site_label_2
_geom_angle_atom_site_label_3
_geom_angle
C6 C1 C2 120.6(3)
C6 C1 H1 119.7
C2 C1 H1 119.7
C3 C2 C1 118.8(3)
C3 C2 C7 118.9(3)
C1 C2 C7 122.0(3)
C4 C3 C2 120.3(3)
C4 C3 H3 119.8
C2 C3 H3 119.8
C5 C4 C3 120.3(3)
C5 C4 H4 119.9
C3 C4 H4 119.9
C6 C5 C4 120.0(3)
C6 C5 H5 120.0
C4 C5 H5 120.0
C5 C6 C1 120.0(3)
C5 C6 H6 120.0
C1 C6 H6 120.0
O1 C7 C2 121.6(3)
O1 C7 C8 118.0(3)
C2 C7 C8 120.4(3)
C12 C8 C9 117.8(3)
C12 C8 C7 122.0(3)
C9 C8 C7 120.1(3)
C10 C9 C8 121.1(3)
C10 C9 H9 119.5
C8 C9 H9 119.5
C9 C10 C11 119.8(3)
C9 C10 H10 120.1
C11 C10 H10 120.1
N1 C11 C10 119.1(3)
N1 C11 H11 120.4
C10 C11 H11 120.4
N1 C12 C8 120.4(3)
N1 C12 H12 119.8
C8 C12 H12 119.8
N1 C13 C14 131.5(3)
N1 C13 C16 132.0(2)
C14 C13 C16 96.5(3)
N1 C13 C15 179.1(3)
O3 C14 C13 136.2(3)
O3 C14 C15 136.0(3)
C13 C14 C15 87.8(2)
O4 C15 C14 135.4(3)
O4 C15 C16 136.3(3)
C14 C15 C16 88.2(2)
O4 C15 C13 179.1(3)
O2 C16 C13 136.4(3)
O2 C16 C15 136.1(3)
C13 C16 C15 87.4(2)
C12 N1 C11 121.7(3)
C12 N1 C13 119.5(2)
C11 N1 C13 118.8(3)

loop_
_geom_bond_atom_site_label_1
_geom_bond_atom_site_label_2
_geom_bond_site_symmetry_2
_geom_bond_distance
_geom_bond_publ_flag
C1 C6 . 1.377(4) ?
C1 C2 . 1.389(4) ?
C1 H1 . 0.9300 ?
C2 C3 . 1.394(4) ?
C2 C7 . 1.478(4) yes
C3 C4 . 1.379(5) ?
C3 H3 . 0.9300 ?
C4 C5 . 1.374(5) ?
C4 H4 . 0.9300 ?
C5 C6 . 1.385(5) ?
C5 H5 . 0.9300 ?
C6 H6 . 0.9300 ?
C7 O1 . 1.216(4) yes
C7 C8 . 1.498(4) yes
C8 C12 . 1.374(4) ?
C8 C9 . 1.398(4) ?
C9 C10 . 1.356(5) ?
C9 H9 . 0.9300 ?
C10 C11 . 1.378(5) ?
C10 H10 . 0.9300 ?
C11 N1 . 1.357(4) ?
C11 H11 . 0.9300 ?
C12 N1 . 1.355(4) ?
C12 H12 . 0.9300 ?
C13 N1 . 1.404(4) ?
C13 C14 . 1.426(4) yes
C13 C16 . 1.430(4) yes
C14 O3 . 1.220(4) yes
C14 C15 . 1.527(5) yes
C15 O4 . 1.204(4) yes
C15 C16 . 1.533(4) yes
C16 O2 . 1.219(3) yes

loop_
_geom_hbond_atom_site_label_D
_geom_hbond_atom_site_label_H
_geom_hbond_atom_site_label_A
_geom_hbond_site_symmetry_A
_geom_hbond_distance_DH
_geom_hbond_distance_HA
_geom_hbond_distance_DA
_geom_hbond_angle_DHA
C9 H9 O3 2_455 0.93 2.59 3.225(4) 125
C10 H10 O2 4_565 0.93 2.60 3.215(3) 124
C11 H11 O3 . 0.93 2.50 3.152(5) 127
C12 H12 O2 . 0.93 2.54 3.191(4) 127
